data_7207822
loop_
_publ_author_name
'Constable, Edwin C.'
'Housecroft, Catherine E.'
'Neuburger, Markus'
'Vujovic, Srboljub'
'Zampese, Jennifer A.'
'Zhang, Guoqi'

_publ_section_title
;
 Cobalt(ii) coordination polymers with 4&#x2032;-substituted
 4,2&#x2032;:6&#x2032;,4&#x2032;&#x2032;- and
 3,2&#x2032;:6&#x2032;,3&#x2032;&#x2032;-terpyridines: engineering a
 switch from planar to undulating chains and sheets
;
_journal_issue 10
_journal_name_full CrystEngComm
_journal_page_first 3554
_journal_paper_doi 10.1039/c2ce06609b
_journal_volume 14
_journal_year 2012
_chemical_formula_moiety '2(C44 H30 Co N8 S2), 5(H2 O)'
_chemical_formula_sum 'C88 H70 Co2 N16 O5 S4'
_chemical_formula_weight 1677.72
_chemical_name_systematic
;
?
;
_space_group_IT_number 15
_symmetry_cell_setting monoclinic
_symmetry_space_group_name_Hall '-C 2yc'
_symmetry_space_group_name_H-M 'C 1 2/c 1'
_atom_sites_solution_hydrogens geom
_atom_sites_solution_primary direct
_atom_sites_solution_secondary difmap
_audit_creation_method SHELXL-97
_cell_angle_alpha 90.00
_cell_angle_beta 116.118(6)
_cell_angle_gamma 90.00
_cell_formula_units_Z 2
_cell_length_a 24.608(2)
_cell_length_b 10.6168(10)
_cell_length_c 17.7748(16)
_cell_measurement_reflns_used 42276
_cell_measurement_temperature 173(2)
_cell_measurement_theta_max 65.85
_cell_measurement_theta_min 5.10
_cell_volume 4169.6(7)
_computing_cell_refinement 'Stoe IPDS'
_computing_data_collection 'Stoe IPDS'
_computing_data_reduction 'Stoe IPDS'
_computing_molecular_graphics 'Bruker SHELXTL'
_computing_publication_material 'Bruker SHELXTL'
_computing_structure_refinement 'SHELXL-97 (Sheldrick, 1997)'
_computing_structure_solution 'SHELXS-97 (Sheldrick, 1990)'
_diffrn_ambient_temperature 173(2)
_diffrn_measured_fraction_theta_full 0.996
_diffrn_measured_fraction_theta_max 0.996
_diffrn_measurement_device_type 'Stoe IPDS'
_diffrn_measurement_method '\w scans'
_diffrn_radiation_monochromator graphite
_diffrn_radiation_source 'fine-focus sealed tube'
_diffrn_radiation_type MoK\a
_diffrn_radiation_wavelength 0.71073
_diffrn_reflns_av_R_equivalents 0.0647
_diffrn_reflns_av_sigmaI/netI 0.0202
_diffrn_reflns_limit_h_max 29
_diffrn_reflns_limit_h_min -29
_diffrn_reflns_limit_k_max 12
_diffrn_reflns_limit_k_min -12
_diffrn_reflns_limit_l_max 21
_diffrn_reflns_limit_l_min -21
_diffrn_reflns_number 45214
_diffrn_reflns_theta_full 25.05
_diffrn_reflns_theta_max 25.05
_diffrn_reflns_theta_min 2.66
_exptl_absorpt_coefficient_mu 0.560
_exptl_absorpt_correction_T_max 0.9461
_exptl_absorpt_correction_T_min 0.9158
_exptl_absorpt_correction_type multi-scan
_exptl_absorpt_process_details '(Blessing 1951)'
_exptl_crystal_colour orange
_exptl_crystal_density_diffrn 1.328
_exptl_crystal_density_method 'not measured'
_exptl_crystal_description block
_exptl_crystal_F_000 1716
_exptl_crystal_size_max 0.16
_exptl_crystal_size_mid 0.16
_exptl_crystal_size_min 0.10
_refine_diff_density_max 0.789
_refine_diff_density_min -0.580
_refine_diff_density_rms 0.082
_refine_ls_extinction_method none
_refine_ls_goodness_of_fit_ref 1.119
_refine_ls_hydrogen_treatment constr
_refine_ls_matrix_type full
_refine_ls_number_parameters 274
_refine_ls_number_reflns 3715
_refine_ls_number_restraints 1
_refine_ls_restrained_S_all 1.120
_refine_ls_R_factor_all 0.0597
_refine_ls_R_factor_gt 0.0581
_refine_ls_shift/su_max 0.001
_refine_ls_shift/su_mean 0.000
_refine_ls_structure_factor_coef Fsqd
_refine_ls_weighting_details 'calc w=1/[\s^2^(Fo^2^)+(0.0761P)^2^+13.7151P] where P=(Fo^2^+2Fc^2^)/3'
_refine_ls_weighting_scheme calc
_refine_ls_wR_factor_gt 0.1598
_refine_ls_wR_factor_ref 0.1612
_reflns_number_gt 3582
_reflns_number_total 3715
_reflns_threshold_expression >2sigma(I)
_cod_data_source_file c2ce06609b.txt
_cod_data_source_block gq234moved
_cod_depositor_comments
;
The following automatic conversions were performed:

'_symmetry_cell_setting' value 'Monoclinic' changed to 'monoclinic'
according to /home/saulius/struct/CIF-dictionaries/cif_core.dic
dictionary named 'cif_core.dic' version 2.4.1 from 2010-06-29.

Automatic conversion script
Id: cif_fix_values 1715 2011-07-08 13:25:40Z adriana 
;
_cod_original_cell_volume 4169.7(6)
_cod_original_sg_symbol_Hall -C2yc
_cod_original_sg_symbol_H-M C2/c
_cod_database_code 7207822

loop_
_symmetry_equiv_pos_as_xyz
'x, y, z'
'-x, y, -z+1/2'
'x+1/2, y+1/2, z'
'-x+1/2, y+1/2, -z+1/2'
'-x, -y, -z'
'x, -y, z-1/2'
'-x+1/2, -y+1/2, -z'
'x+1/2, -y+1/2, z-1/2'

loop_
_atom_site_label
_atom_site_type_symbol
_atom_site_fract_x
_atom_site_fract_y
_atom_site_fract_z
_atom_site_U_iso_or_equiv
_atom_site_adp_type
_atom_site_occupancy
_atom_site_symmetry_multiplicity
_atom_site_calc_flag
_atom_site_refinement_flags
_atom_site_disorder_assembly
_atom_site_disorder_group
Co1 Co 1.0000 0.0000 0.5000 0.0304(2) Uani 1 2 d S . .
N1 N 0.92967(11) 0.1279(3) 0.49767(18) 0.0362(6) Uani 1 1 d . . .
N2 N 0.74009(11) 0.3794(2) 0.40370(17) 0.0324(6) Uani 1 1 d . . .
N3 N 0.55590(11) 0.4671(3) 0.13756(17) 0.0316(6) Uani 1 1 d . . .
C1 C 0.94206(19) 0.2333(5) 0.5403(4) 0.091(2) Uani 1 1 d . . .
H1A H 0.9833 0.2517 0.5755 0.109 Uiso 1 1 calc R . .
C2 C 0.89895(19) 0.3195(5) 0.5372(4) 0.091(2) Uani 1 1 d . . .
H2A H 0.9109 0.3939 0.5703 0.110 Uiso 1 1 calc R . .
C3 C 0.83866(14) 0.2972(3) 0.4862(2) 0.0346(7) Uani 1 1 d . . .
C4 C 0.82610(14) 0.1888(3) 0.4405(2) 0.0343(7) Uani 1 1 d . . .
H4A H 0.7854 0.1696 0.4028 0.041 Uiso 1 1 calc R . .
C5 C 0.87156(14) 0.1071(3) 0.4482(2) 0.0348(7) Uani 1 1 d . . .
H5A H 0.8608 0.0315 0.4163 0.042 Uiso 1 1 calc R . .
C6 C 0.78929(13) 0.3861(3) 0.4773(2) 0.0335(7) Uani 1 1 d . . .
C7 C 0.79452(14) 0.4690(3) 0.5397(2) 0.0350(7) Uani 1 1 d . . .
H7A H 0.8306 0.4711 0.5907 0.042 Uiso 1 1 calc R . .
C8 C 0.74672(14) 0.5500(3) 0.5281(2) 0.0325(7) Uani 1 1 d . . .
C9 C 0.69619(14) 0.5434(3) 0.4509(2) 0.0332(7) Uani 1 1 d . . .
H9A H 0.6625 0.5967 0.4395 0.040 Uiso 1 1 calc R . .
C10 C 0.69484(13) 0.4602(3) 0.3909(2) 0.0314(7) Uani 1 1 d . . .
C11 C 0.59765(16) 0.3764(3) 0.1662(2) 0.0430(8) Uani 1 1 d . . .
H11A H 0.5972 0.3136 0.1279 0.052 Uiso 1 1 calc R . .
C12 C 0.64101(16) 0.3686(3) 0.2473(2) 0.0430(8) Uani 1 1 d . . .
H12A H 0.6692 0.3010 0.2641 0.052 Uiso 1 1 calc R . .
C13 C 0.64386(13) 0.4585(3) 0.3048(2) 0.0309(7) Uani 1 1 d . . .
C14 C 0.59970(17) 0.5495(4) 0.2767(2) 0.0483(9) Uani 1 1 d . . .
H14A H 0.5984 0.6118 0.3142 0.058 Uiso 1 1 calc R . .
C15 C 0.55745(17) 0.5503(4) 0.1946(2) 0.0477(9) Uani 1 1 d . . .
H15A H 0.5274 0.6142 0.1772 0.057 Uiso 1 1 calc R . .
C16 C 0.74983(14) 0.6393(3) 0.5936(2) 0.0354(7) Uani 1 1 d . . .
C17 C 0.79251(19) 0.6264(5) 0.6758(2) 0.0591(12) Uani 1 1 d . . .
H17A H 0.8197 0.5571 0.6913 0.071 Uiso 1 1 calc R . .
C18 C 0.7962(2) 0.7132(6) 0.7360(3) 0.0717(15) Uani 1 1 d . . .
H18A H 0.8264 0.7037 0.7920 0.086 Uiso 1 1 calc R . .
C19 C 0.75662(19) 0.8129(4) 0.7155(2) 0.0527(10) Uani 1 1 d . . .
H19A H 0.7596 0.8728 0.7569 0.063 Uiso 1 1 calc R . .
C20 C 0.71291(18) 0.8248(4) 0.6348(2) 0.0461(9) Uani 1 1 d . . .
H20A H 0.6848 0.8923 0.6203 0.055 Uiso 1 1 calc R . .
C21 C 0.70953(15) 0.7395(3) 0.5746(2) 0.0378(7) Uani 1 1 d . . .
H21A H 0.6790 0.7492 0.5188 0.045 Uiso 1 1 calc R . .
S100 S 1.06783(5) 0.33589(10) 0.38464(7) 0.0533(3) Uani 1 1 d . . .
N100 N 1.04293(12) 0.1504(3) 0.47530(18) 0.0361(6) Uani 1 1 d . . .
C100 C 1.05327(13) 0.2301(3) 0.4392(2) 0.0329(7) Uani 1 1 d . . .
O200 O 0.9276(5) 0.4861(14) 0.8605(13) 0.199(10) Uani 0.50 1 d P A 1
O300 O 0.9397(5) 0.4957(15) 0.7996(14) 0.202(9) Uani 0.50 1 d PD B 2
O400 O 1.0000 0.308(3) 0.7500 0.31(2) Uani 0.50 2 d SPD C 3

loop_
_atom_site_aniso_label
_atom_site_aniso_U_11
_atom_site_aniso_U_22
_atom_site_aniso_U_33
_atom_site_aniso_U_23
_atom_site_aniso_U_13
_atom_site_aniso_U_12
Co1 0.0169(3) 0.0267(3) 0.0354(4) 0.0008(2) 0.0005(2) -0.0009(2)
N1 0.0212(13) 0.0320(14) 0.0415(15) -0.0001(12) 0.0012(11) 0.0020(11)
N2 0.0208(12) 0.0303(14) 0.0375(14) 0.0067(11) 0.0048(11) 0.0019(10)
N3 0.0208(12) 0.0315(13) 0.0343(14) 0.0028(11) 0.0046(11) 0.0021(10)
C1 0.0253(19) 0.065(3) 0.122(4) -0.053(3) -0.024(2) 0.0134(19)
C2 0.031(2) 0.059(3) 0.126(5) -0.053(3) -0.018(2) 0.012(2)
C3 0.0227(15) 0.0316(16) 0.0380(17) 0.0058(14) 0.0029(13) 0.0003(13)
C4 0.0194(14) 0.0452(19) 0.0339(16) 0.0008(14) 0.0077(12) -0.0036(13)
C5 0.0223(15) 0.0416(18) 0.0379(17) -0.0034(14) 0.0108(13) -0.0046(13)
C6 0.0209(14) 0.0296(16) 0.0404(17) 0.0061(13) 0.0048(13) -0.0016(12)
C7 0.0215(15) 0.0364(17) 0.0366(17) 0.0058(14) 0.0032(13) -0.0021(13)
C8 0.0236(15) 0.0359(17) 0.0339(16) 0.0044(14) 0.0088(13) -0.0038(13)
C9 0.0210(15) 0.0363(17) 0.0359(17) 0.0070(14) 0.0068(13) 0.0029(13)
C10 0.0198(14) 0.0338(16) 0.0327(16) 0.0053(13) 0.0043(12) -0.0008(12)
C11 0.0351(18) 0.0380(18) 0.0390(18) -0.0019(15) 0.0009(15) 0.0121(15)
C12 0.0315(17) 0.0406(19) 0.0408(18) 0.0013(15) 0.0010(15) 0.0138(14)
C13 0.0186(14) 0.0329(16) 0.0342(16) 0.0053(13) 0.0054(12) 0.0004(12)
C14 0.043(2) 0.051(2) 0.0359(18) -0.0047(17) 0.0035(16) 0.0210(17)
C15 0.0374(19) 0.053(2) 0.0395(19) 0.0033(17) 0.0046(16) 0.0253(17)
C16 0.0250(15) 0.0439(19) 0.0361(17) 0.0031(14) 0.0123(13) -0.0055(14)
C17 0.043(2) 0.083(3) 0.040(2) -0.005(2) 0.0075(17) 0.021(2)
C18 0.055(3) 0.109(4) 0.038(2) -0.014(2) 0.0079(19) 0.021(3)
C19 0.051(2) 0.071(3) 0.043(2) -0.0087(19) 0.0263(18) -0.003(2)
C20 0.047(2) 0.047(2) 0.052(2) 0.0059(17) 0.0279(18) 0.0013(17)
C21 0.0315(16) 0.0408(18) 0.0388(18) 0.0045(15) 0.0134(14) -0.0028(14)
S100 0.0533(6) 0.0454(6) 0.0633(6) 0.0077(5) 0.0277(5) -0.0040(4)
N100 0.0255(13) 0.0319(14) 0.0388(15) 0.0009(12) 0.0031(12) -0.0055(11)
C100 0.0210(14) 0.0326(17) 0.0358(16) -0.0078(14) 0.0040(13) 0.0020(12)
O200 0.090(8) 0.189(14) 0.34(2) 0.175(15) 0.113(12) 0.050(8)
O300 0.053(6) 0.209(17) 0.30(2) 0.036(15) 0.041(10) -0.033(7)
O400 0.17(2) 0.67(7) 0.067(10) 0.000 0.039(12) 0.000

loop_
_atom_type_symbol
_atom_type_description
_atom_type_scat_dispersion_real
_atom_type_scat_dispersion_imag
_atom_type_scat_source
C C 0.0033 0.0016 'International Tables Vol C Tables 4.2.6.8 and 6.1.1.4'
H H 0.0000 0.0000 'International Tables Vol C Tables 4.2.6.8 and 6.1.1.4'
N N 0.0061 0.0033 'International Tables Vol C Tables 4.2.6.8 and 6.1.1.4'
S S 0.1246 0.1234 'International Tables Vol C Tables 4.2.6.8 and 6.1.1.4'
Co Co 0.3494 0.9721 'International Tables Vol C Tables 4.2.6.8 and 6.1.1.4'
O O 0.0106 0.0060 'International Tables Vol C Tables 4.2.6.8 and 6.1.1.4'

loop_
_geom_angle_atom_site_label_1
_geom_angle_atom_site_label_2
_geom_angle_atom_site_label_3
_geom_angle
_geom_angle_site_symmetry_1
_geom_angle_site_symmetry_3
N100 Co1 N100 180.00(16) 5_756 .
N100 Co1 N1 90.53(11) 5_756 .
N100 Co1 N1 89.47(11) . .
N100 Co1 N1 89.47(11) 5_756 5_756
N100 Co1 N1 90.53(11) . 5_756
N1 Co1 N1 180.00(16) . 5_756
N100 Co1 N3 90.82(10) 5_756 8_556
N100 Co1 N3 89.18(10) . 8_556
N1 Co1 N3 91.39(10) . 8_556
N1 Co1 N3 88.61(10) 5_756 8_556
N100 Co1 N3 89.18(10) 5_756 4_645
N100 Co1 N3 90.82(10) . 4_645
N1 Co1 N3 88.61(10) . 4_645
N1 Co1 N3 91.39(10) 5_756 4_645
N3 Co1 N3 180.000(1) 8_556 4_645
C1 N1 C5 115.7(3) . .
C1 N1 Co1 122.6(2) . .
C5 N1 Co1 121.5(2) . .
C6 N2 C10 117.3(3) . .
C15 N3 C11 115.4(3) . .
C15 N3 Co1 121.6(2) . 4_655
C11 N3 Co1 121.9(2) . 4_655
N1 C1 C2 124.3(4) . .
N1 C1 H1A 117.9 . .
C2 C1 H1A 117.9 . .
C3 C2 C1 119.8(4) . .
C3 C2 H2A 120.1 . .
C1 C2 H2A 120.1 . .
C4 C3 C2 115.7(3) . .
C4 C3 C6 120.7(3) . .
C2 C3 C6 123.6(3) . .
C3 C4 C5 120.8(3) . .
C3 C4 H4A 119.6 . .
C5 C4 H4A 119.6 . .
N1 C5 C4 123.6(3) . .
N1 C5 H5A 118.2 . .
C4 C5 H5A 118.2 . .
N2 C6 C7 123.0(3) . .
N2 C6 C3 114.6(3) . .
C7 C6 C3 122.4(3) . .
C6 C7 C8 120.0(3) . .
C6 C7 H7A 120.0 . .
C8 C7 H7A 120.0 . .
C9 C8 C7 116.3(3) . .
C9 C8 C16 121.6(3) . .
C7 C8 C16 122.1(3) . .
C10 C9 C8 120.3(3) . .
C10 C9 H9A 119.9 . .
C8 C9 H9A 119.9 . .
N2 C10 C9 123.0(3) . .
N2 C10 C13 115.2(3) . .
C9 C10 C13 121.8(3) . .
N3 C11 C12 124.0(3) . .
N3 C11 H11A 118.0 . .
C12 C11 H11A 118.0 . .
C11 C12 C13 120.1(3) . .
C11 C12 H12A 120.0 . .
C13 C12 H12A 120.0 . .
C14 C13 C12 116.4(3) . .
C14 C13 C10 122.5(3) . .
C12 C13 C10 121.0(3) . .
C15 C14 C13 120.0(3) . .
C15 C14 H14A 120.0 . .
C13 C14 H14A 120.0 . .
N3 C15 C14 124.1(3) . .
N3 C15 H15A 118.0 . .
C14 C15 H15A 118.0 . .
C17 C16 C21 117.5(3) . .
C17 C16 C8 121.5(3) . .
C21 C16 C8 121.0(3) . .
C16 C17 C18 120.8(4) . .
C16 C17 H17A 119.6 . .
C18 C17 H17A 119.6 . .
C19 C18 C17 120.7(4) . .
C19 C18 H18A 119.6 . .
C17 C18 H18A 119.6 . .
C20 C19 C18 119.1(4) . .
C20 C19 H19A 120.5 . .
C18 C19 H19A 120.5 . .
C19 C20 C21 120.3(4) . .
C19 C20 H20A 119.8 . .
C21 C20 H20A 119.8 . .
C20 C21 C16 121.5(3) . .
C20 C21 H21A 119.3 . .
C16 C21 H21A 119.3 . .
C100 N100 Co1 160.4(2) . .
N100 C100 S100 176.6(3) . .

loop_
_geom_bond_atom_site_label_1
_geom_bond_atom_site_label_2
_geom_bond_distance
_geom_bond_site_symmetry_2
Co1 N100 2.065(3) 5_756
Co1 N100 2.065(3) .
Co1 N1 2.186(3) .
Co1 N1 2.186(3) 5_756
Co1 N3 2.243(3) 8_556
Co1 N3 2.243(3) 4_645
N1 C1 1.309(5) .
N1 C5 1.326(4) .
N2 C6 1.337(4) .
N2 C10 1.343(4) .
N3 C15 1.332(5) .
N3 C11 1.334(4) .
N3 Co1 2.243(3) 4_655
C1 C2 1.384(6) .
C1 H1A 0.9500 .
C2 C3 1.377(5) .
C2 H2A 0.9500 .
C3 C4 1.364(5) .
C3 C6 1.490(5) .
C4 C5 1.374(5) .
C4 H4A 0.9500 .
C5 H5A 0.9500 .
C6 C7 1.377(5) .
C7 C8 1.397(5) .
C7 H7A 0.9500 .
C8 C9 1.391(4) .
C8 C16 1.477(5) .
C9 C10 1.373(5) .
C9 H9A 0.9500 .
C10 C13 1.492(4) .
C11 C12 1.368(5) .
C11 H11A 0.9500 .
C12 C13 1.377(5) .
C12 H12A 0.9500 .
C13 C14 1.373(5) .
C14 C15 1.370(5) .
C14 H14A 0.9500 .
C15 H15A 0.9500 .
C16 C17 1.380(5) .
C16 C21 1.391(5) .
C17 C18 1.384(6) .
C17 H17A 0.9500 .
C18 C19 1.375(7) .
C18 H18A 0.9500 .
C19 C20 1.368(6) .
C19 H19A 0.9500 .
C20 C21 1.376(5) .
C20 H20A 0.9500 .
C21 H21A 0.9500 .
S100 C100 1.624(4) .
N100 C100 1.156(4) .
